data_7209545
loop_
_publ_author_name
'Aaker\"oy, Christer B.'
'Panikkattu, Sheelu'
'Chopade, Prashant D.'
'Desper, John'

_publ_section_title
;
 Competing hydrogen-bond and halogen-bond donors in crystal engineering
;
_journal_issue 16
_journal_name_full CrystEngComm
_journal_page_first 3125
_journal_paper_doi 10.1039/c2ce26747k
_journal_volume 15
_journal_year 2013
_chemical_formula_moiety
;
(C10 H8 N4) (C7 H2 Br F4 N O)2
;
_chemical_formula_sum 'C24 H12 Br2 F8 N6 O2'
_chemical_formula_weight 728.22
_chemical_name_common
;3,3'-AzoPy 5-HBXB (3-pyridyl)-N=N-(3-pyridyl), (4-Br-F4-PhCHO
oxime)2
;
_chemical_name_systematic
;
3,3'-AzoPy 5-HBXB (3-pyridyl)-N=N-(3-pyridyl), (4-Br-F4-PhCHO oxime)2
;
_space_group_IT_number 2
_symmetry_cell_setting triclinic
_symmetry_space_group_name_Hall '-P 1'
_symmetry_space_group_name_H-M 'P -1'
_atom_sites_solution_hydrogens geom
_atom_sites_solution_primary direct
_atom_sites_solution_secondary difmap
_audit_creation_method SHELXL-97
_cell_angle_alpha 105.765(3)
_cell_angle_beta 103.151(3)
_cell_angle_gamma 99.733(3)
_cell_formula_units_Z 1
_cell_length_a 8.3500(8)
_cell_length_b 8.3646(8)
_cell_length_c 9.8996(10)
_cell_measurement_reflns_used 5691
_cell_measurement_temperature 120(2)
_cell_measurement_theta_max 31.29
_cell_measurement_theta_min 2.61
_cell_volume 628.00(11)
_computing_cell_refinement 'Bruker SAINT'
_computing_data_collection 'Bruker APEX2'
_computing_data_reduction 'Bruker SAINT'
_computing_molecular_graphics 'Bruker SHELXTL'
_computing_publication_material 'Bruker SHELXTL'
_computing_structure_refinement 'SHELXL-97 (Sheldrick, 2008)'
_computing_structure_solution 'SHELXS-97 (Sheldrick, 2008)'
_diffrn_ambient_temperature 120(2)
_diffrn_measured_fraction_theta_full 0.978
_diffrn_measured_fraction_theta_max 0.901
_diffrn_measurement_device_type 'Bruker APEX-II CCD'
_diffrn_measurement_method '\f and \w scans'
_diffrn_radiation_monochromator graphite
_diffrn_radiation_source 'fine-focus sealed tube'
_diffrn_radiation_type MoK\a
_diffrn_radiation_wavelength 0.71073
_diffrn_reflns_av_R_equivalents 0.0325
_diffrn_reflns_av_sigmaI/netI 0.0388
_diffrn_reflns_limit_h_max 11
_diffrn_reflns_limit_h_min -12
_diffrn_reflns_limit_k_max 11
_diffrn_reflns_limit_k_min -12
_diffrn_reflns_limit_l_max 14
_diffrn_reflns_limit_l_min -13
_diffrn_reflns_number 10635
_diffrn_reflns_theta_full 27.50
_diffrn_reflns_theta_max 31.49
_diffrn_reflns_theta_min 2.61
_exptl_absorpt_coefficient_mu 3.325
_exptl_absorpt_correction_T_max 0.8255
_exptl_absorpt_correction_T_min 0.4159
_exptl_absorpt_correction_type multi-scan
_exptl_absorpt_process_details SADABS
_exptl_crystal_colour orange
_exptl_crystal_density_diffrn 1.926
_exptl_crystal_density_method 'not measured'
_exptl_crystal_description plate
_exptl_crystal_F_000 356
_exptl_crystal_size_max 0.32
_exptl_crystal_size_mid 0.24
_exptl_crystal_size_min 0.06
_refine_diff_density_max 2.155
_refine_diff_density_min -1.442
_refine_diff_density_rms 0.155
_refine_ls_extinction_method none
_refine_ls_goodness_of_fit_ref 1.052
_refine_ls_hydrogen_treatment mixed
_refine_ls_matrix_type full
_refine_ls_number_parameters 193
_refine_ls_number_reflns 3773
_refine_ls_number_restraints 0
_refine_ls_restrained_S_all 1.052
_refine_ls_R_factor_all 0.0597
_refine_ls_R_factor_gt 0.0480
_refine_ls_shift/su_max 0.000
_refine_ls_shift/su_mean 0.000
_refine_ls_structure_factor_coef Fsqd
_refine_ls_weighting_details 'calc w=1/[\s^2^(Fo^2^)+(0.0900P)^2^+0.0500P] where P=(Fo^2^+2Fc^2^)/3'
_refine_ls_weighting_scheme calc
_refine_ls_wR_factor_gt 0.1208
_refine_ls_wR_factor_ref 0.1288
_reflns_number_gt 3174
_reflns_number_total 3773
_reflns_threshold_expression >2sigma(I)
_cod_data_source_file c2ce26747k.txt
_cod_data_source_block 3,3'-azpy:Ox-Br
_cod_depositor_comments
;
The following automatic conversions were performed:

'_symmetry_cell_setting' value 'Triclinic' changed to 'triclinic'
according to /home/saulius/struct/CIF-dictionaries/cif_core.dic
dictionary named 'cif_core.dic' version 2.4.2 from 2011-04-26.

Automatic conversion script
Id: cif_fix_values 1891 2012-01-12 08:04:46Z andrius 
;
_cod_original_sg_symbol_H-M P-1
_cod_database_code 7209545

loop_
_symmetry_equiv_pos_as_xyz
'x, y, z'
'-x, -y, -z'

loop_
_atom_site_label
_atom_site_type_symbol
_atom_site_fract_x
_atom_site_fract_y
_atom_site_fract_z
_atom_site_U_iso_or_equiv
_atom_site_adp_type
_atom_site_occupancy
_atom_site_symmetry_multiplicity
_atom_site_calc_flag
_atom_site_refinement_flags
Br1 Br 0.69484(3) 1.09011(3) 0.90003(3) 0.02597(12) Uani 1 1 d .
C11 C 0.6696(3) 0.6372(3) 0.4834(3) 0.0187(5) Uani 1 1 d .
C12 C 0.5453(3) 0.7296(3) 0.4859(3) 0.0200(5) Uani 1 1 d .
F12 F 0.4097(2) 0.6899(2) 0.36964(18) 0.0280(4) Uani 1 1 d .
C13 C 0.5542(3) 0.8624(3) 0.6080(3) 0.0216(5) Uani 1 1 d .
F13 F 0.4273(2) 0.9416(2) 0.60229(18) 0.0284(4) Uani 1 1 d .
C14 C 0.6875(3) 0.9127(3) 0.7349(3) 0.0203(5) Uani 1 1 d .
C15 C 0.8119(3) 0.8207(3) 0.7362(3) 0.0224(5) Uani 1 1 d .
F15 F 0.9424(2) 0.8600(2) 0.85587(18) 0.0293(4) Uani 1 1 d .
C16 C 0.8022(3) 0.6887(3) 0.6135(3) 0.0207(5) Uani 1 1 d .
F16 F 0.9270(2) 0.6049(2) 0.62079(19) 0.0293(4) Uani 1 1 d .
C17 C 0.6678(3) 0.4923(3) 0.3602(3) 0.0221(5) Uani 1 1 d .
H17A H 0.7564 0.4346 0.3694 0.026 Uiso 1 1 calc R
N17 N 0.5480(3) 0.4427(3) 0.2403(3) 0.0231(4) Uani 1 1 d .
O17 O 0.5707(3) 0.3020(3) 0.1405(2) 0.0269(4) Uani 1 1 d .
H17 H 0.492(5) 0.288(5) 0.079(4) 0.032 Uiso 1 1 d .
N21 N 0.2842(3) 0.2591(3) -0.0736(3) 0.0265(5) Uani 1 1 d .
C22 C 0.2229(3) 0.1320(4) -0.2009(3) 0.0250(5) Uani 1 1 d .
H22 H 0.2720 0.0365 -0.2143 0.030 Uiso 1 1 calc R
C23 C 0.0910(3) 0.1324(4) -0.3147(3) 0.0227(5) Uani 1 1 d .
N23 N 0.0465(3) -0.0109(3) -0.4453(3) 0.0240(5) Uani 1 1 d .
C24 C 0.0128(4) 0.2682(4) -0.2939(3) 0.0255(5) Uani 1 1 d .
H24 H -0.0795 0.2713 -0.3689 0.031 Uiso 1 1 calc R
C25 C 0.0736(4) 0.3980(4) -0.1609(3) 0.0278(6) Uani 1 1 d .
H25 H 0.0225 0.4918 -0.1425 0.033 Uiso 1 1 calc R
C26 C 0.2095(4) 0.3907(4) -0.0544(3) 0.0269(5) Uani 1 1 d .
H26 H 0.2517 0.4823 0.0358 0.032 Uiso 1 1 calc R

loop_
_atom_site_aniso_label
_atom_site_aniso_U_11
_atom_site_aniso_U_22
_atom_site_aniso_U_33
_atom_site_aniso_U_23
_atom_site_aniso_U_13
_atom_site_aniso_U_12
Br1 0.02809(16) 0.02581(16) 0.01963(17) -0.00093(11) 0.00517(10) 0.01118(11)
C11 0.0168(10) 0.0212(11) 0.0171(11) 0.0024(9) 0.0050(8) 0.0083(9)
C12 0.0157(10) 0.0259(12) 0.0169(11) 0.0040(10) 0.0020(8) 0.0092(9)
F12 0.0220(7) 0.0360(9) 0.0186(8) -0.0010(7) -0.0024(6) 0.0150(7)
C13 0.0193(11) 0.0252(12) 0.0218(12) 0.0050(10) 0.0067(9) 0.0124(9)
F13 0.0245(8) 0.0354(9) 0.0259(8) 0.0038(7) 0.0056(6) 0.0212(7)
C14 0.0202(11) 0.0209(11) 0.0178(12) 0.0015(9) 0.0049(9) 0.0087(9)
C15 0.0198(11) 0.0266(12) 0.0175(12) 0.0044(10) 0.0011(9) 0.0077(9)
F15 0.0231(7) 0.0374(9) 0.0198(8) 0.0007(7) -0.0024(6) 0.0132(7)
C16 0.0162(10) 0.0249(12) 0.0201(12) 0.0038(10) 0.0031(8) 0.0109(9)
F16 0.0225(7) 0.0363(9) 0.0266(9) 0.0028(7) 0.0016(6) 0.0204(7)
C17 0.0206(11) 0.0248(12) 0.0203(12) 0.0028(10) 0.0074(9) 0.0098(9)
N17 0.0224(10) 0.0268(11) 0.0183(11) 0.0009(9) 0.0077(8) 0.0095(8)
O17 0.0262(9) 0.0290(10) 0.0193(10) -0.0038(8) 0.0049(7) 0.0118(8)
N21 0.0236(11) 0.0318(12) 0.0199(11) 0.0016(10) 0.0057(8) 0.0084(9)
C22 0.0225(11) 0.0300(13) 0.0207(13) 0.0030(11) 0.0058(9) 0.0110(10)
C23 0.0189(11) 0.0268(12) 0.0197(12) 0.0028(10) 0.0054(9) 0.0068(9)
N23 0.0210(10) 0.0283(11) 0.0191(11) 0.0024(9) 0.0046(8) 0.0069(9)
C24 0.0252(12) 0.0295(13) 0.0224(13) 0.0054(11) 0.0072(10) 0.0128(10)
C25 0.0280(13) 0.0306(14) 0.0263(14) 0.0048(11) 0.0114(11) 0.0134(11)
C26 0.0269(12) 0.0278(13) 0.0219(13) 0.0002(11) 0.0087(10) 0.0063(10)

loop_
_atom_type_symbol
_atom_type_description
_atom_type_scat_dispersion_real
_atom_type_scat_dispersion_imag
_atom_type_scat_source
C C 0.0033 0.0016 'International Tables Vol C Tables 4.2.6.8 and 6.1.1.4'
H H 0.0000 0.0000 'International Tables Vol C Tables 4.2.6.8 and 6.1.1.4'
N N 0.0061 0.0033 'International Tables Vol C Tables 4.2.6.8 and 6.1.1.4'
O O 0.0106 0.0060 'International Tables Vol C Tables 4.2.6.8 and 6.1.1.4'
F F 0.0171 0.0103 'International Tables Vol C Tables 4.2.6.8 and 6.1.1.4'
Br Br -0.2901 2.4595 'International Tables Vol C Tables 4.2.6.8 and 6.1.1.4'

loop_
_geom_angle_atom_site_label_1
_geom_angle_atom_site_label_2
_geom_angle_atom_site_label_3
_geom_angle
_geom_angle_site_symmetry_1
_geom_angle_site_symmetry_3
C14 Br1 O17 158.49(9) . 1_566
C12 C11 C16 115.1(2) . .
C12 C11 C17 125.5(2) . .
C16 C11 C17 119.4(2) . .
F12 C12 C13 117.1(2) . .
F12 C12 C11 120.9(2) . .
C13 C12 C11 122.0(2) . .
F13 C13 C12 118.1(2) . .
F13 C13 C14 119.9(2) . .
C12 C13 C14 122.0(2) . .
C13 C14 C15 117.2(2) . .
C13 C14 Br1 121.19(18) . .
C15 C14 Br1 121.54(19) . .
F15 C15 C16 119.2(2) . .
F15 C15 C14 120.4(2) . .
C16 C15 C14 120.4(2) . .
F16 C16 C15 117.8(2) . .
F16 C16 C11 118.9(2) . .
C15 C16 C11 123.3(2) . .
N17 C17 C11 120.5(2) . .
N17 C17 H17A 119.7 . .
C11 C17 H17A 119.7 . .
C17 N17 O17 110.5(2) . .
N17 O17 H17 98(3) . .
C22 N21 C26 117.7(2) . .
N21 C22 C23 123.2(3) . .
N21 C22 H22 118.4 . .
C23 C22 H22 118.4 . .
C22 C23 C24 118.9(3) . .
C22 C23 N23 115.6(2) . .
C24 C23 N23 125.5(2) . .
N23 N23 C23 113.5(3) 2_554 .
C25 C24 C23 117.9(3) . .
C25 C24 H24 121.1 . .
C23 C24 H24 121.1 . .
C24 C25 C26 119.6(3) . .
C24 C25 H25 120.2 . .
C26 C25 H25 120.2 . .
N21 C26 C25 122.6(3) . .
N21 C26 H26 118.7 . .
C25 C26 H26 118.7 . .

loop_
_geom_bond_atom_site_label_1
_geom_bond_atom_site_label_2
_geom_bond_distance
_geom_bond_site_symmetry_2
Br1 C14 1.867(2) .
Br1 O17 3.0557(19) 1_566
C11 C12 1.396(3) .
C11 C16 1.400(3) .
C11 C17 1.462(4) .
C12 F12 1.338(3) .
C12 C13 1.379(4) .
C13 F13 1.340(3) .
C13 C14 1.383(4) .
C14 C15 1.393(3) .
C15 F15 1.334(3) .
C15 C16 1.377(4) .
C16 F16 1.350(3) .
C17 N17 1.278(3) .
C17 H17A 0.9500 .
N17 O17 1.387(3) .
O17 H17 0.76(4) .
N21 C22 1.332(4) .
N21 C26 1.345(4) .
C22 C23 1.386(4) .
C22 H22 0.9500 .
C23 C24 1.394(4) .
C23 N23 1.427(4) .
N23 N23 1.258(5) 2_554
C24 C25 1.379(4) .
C24 H24 0.9500 .
C25 C26 1.385(4) .
C25 H25 0.9500 .
C26 H26 0.9500 .

loop_
_geom_hbond_atom_site_label_D
_geom_hbond_atom_site_label_H
_geom_hbond_atom_site_label_A
_geom_hbond_distance_DH
_geom_hbond_distance_HA
_geom_hbond_distance_DA
_geom_hbond_angle_DHA
O17 H17 N21 0.76(4) 1.95(4) 2.708(3) 178(4)

loop_
_geom_torsion_atom_site_label_1
_geom_torsion_atom_site_label_2
_geom_torsion_atom_site_label_3
_geom_torsion_atom_site_label_4
_geom_torsion
_geom_torsion_site_symmetry_1
_geom_torsion_site_symmetry_4
C16 C11 C12 F12 -178.2(2) . .
C17 C11 C12 F12 -0.2(4) . .
C16 C11 C12 C13 0.4(4) . .
C17 C11 C12 C13 178.4(2) . .
F12 C12 C13 F13 0.3(4) . .
C11 C12 C13 F13 -178.4(2) . .
F12 C12 C13 C14 179.1(2) . .
C11 C12 C13 C14 0.5(4) . .
F13 C13 C14 C15 177.3(2) . .
C12 C13 C14 C15 -1.5(4) . .
F13 C13 C14 Br1 0.0(4) . .
C12 C13 C14 Br1 -178.8(2) . .
O17 Br1 C14 C13 47.4(4) 1_566 .
O17 Br1 C14 C15 -129.9(2) 1_566 .
C13 C14 C15 F15 -178.7(2) . .
Br1 C14 C15 F15 -1.4(4) . .
C13 C14 C15 C16 1.7(4) . .
Br1 C14 C15 C16 179.1(2) . .
F15 C15 C16 F16 0.0(4) . .
C14 C15 C16 F16 179.5(2) . .
F15 C15 C16 C11 179.5(2) . .
C14 C15 C16 C11 -0.9(4) . .
C12 C11 C16 F16 179.4(2) . .
C17 C11 C16 F16 1.3(4) . .
C12 C11 C16 C15 -0.1(4) . .
C17 C11 C16 C15 -178.3(2) . .
C12 C11 C17 N17 2.0(4) . .
C16 C11 C17 N17 179.9(3) . .
C11 C17 N17 O17 -178.8(2) . .
C26 N21 C22 C23 2.2(4) . .
N21 C22 C23 C24 -2.9(4) . .
N21 C22 C23 N23 177.5(3) . .
C22 C23 N23 N23 -165.6(3) . 2_554
C24 C23 N23 N23 14.8(4) . 2_554
C22 C23 C24 C25 1.3(4) . .
N23 C23 C24 C25 -179.1(3) . .
C23 C24 C25 C26 0.7(4) . .
C22 N21 C26 C25 0.0(4) . .
C24 C25 C26 N21 -1.5(4) . .
